data_4112245
loop_
_publ_author_name
'Nabi A. Magomedov'
'Piero L. Ruggiero'
'Yuchen Tang'

_publ_section_title
;
 Remarkably Facile Hexatriene Electrocyclizations as a Route to
 Functionalized Cyclohexenones via Ring Expansion of Cyclobutenones
;
_journal_name_full 'Journal of the American Chemical Society'
_journal_page_first 1624
_journal_page_last 1625
_journal_paper_doi 10.1021/ja0399066
_journal_volume 126
_journal_year 2004
_chemical_formula_moiety 'C26 H22 O3 S'
_chemical_formula_sum 'C26 H22 O3 S'
_chemical_formula_weight 414.50
_chemical_name_common MAGYT01
_chemical_name_systematic
; 
 ? 
;
_space_group_IT_number 2
_symmetry_cell_setting triclinic
_symmetry_space_group_name_Hall '-P 1'
_symmetry_space_group_name_H-M 'P -1'
_atom_sites_solution_hydrogens geom
_atom_sites_solution_primary direct
_atom_sites_solution_secondary difmap
_audit_creation_method SHELXL-97
_cell_angle_alpha 99.1760(10)
_cell_angle_beta 98.8700(10)
_cell_angle_gamma 98.5010(10)
_cell_formula_units_Z 2
_cell_length_a 8.1957(6)
_cell_length_b 9.8799(7)
_cell_length_c 13.1784(9)
_cell_measurement_reflns_used 7700
_cell_measurement_temperature 193(2)
_cell_measurement_theta_max 28.2
_cell_measurement_theta_min 2.4
_cell_volume 1024.45(13)
_computing_cell_refinement 'Bruker SMART'
_computing_data_collection 'Bruker SMART'
_computing_data_reduction 'Bruker SAINT'
_computing_molecular_graphics 'Bruker SHELXTL'
_computing_publication_material 'Bruker SHELXTL'
_computing_structure_refinement 'SHELXL-97 (Sheldrick, 1997)'
_computing_structure_solution 'SHELXS-97 (Sheldrick, 1990)'
_diffrn_ambient_temperature 193(2)
_diffrn_measured_fraction_theta_full 0.960
_diffrn_measured_fraction_theta_max 0.960
_diffrn_measurement_device_type 'CCD area detector'
_diffrn_measurement_method 'phi and omega scans'
_diffrn_radiation_monochromator graphite
_diffrn_radiation_source 'fine-focus sealed tube'
_diffrn_radiation_type MoK\a
_diffrn_radiation_wavelength 0.71073
_diffrn_reflns_av_R_equivalents 0.0183
_diffrn_reflns_av_sigmaI/netI 0.0245
_diffrn_reflns_limit_h_max 10
_diffrn_reflns_limit_h_min -10
_diffrn_reflns_limit_k_max 13
_diffrn_reflns_limit_k_min -13
_diffrn_reflns_limit_l_max 17
_diffrn_reflns_limit_l_min -17
_diffrn_reflns_number 12348
_diffrn_reflns_theta_full 28.30
_diffrn_reflns_theta_max 28.30
_diffrn_reflns_theta_min 1.59
_exptl_absorpt_coefficient_mu 0.184
_exptl_absorpt_correction_type empirical
_exptl_absorpt_process_details SADABS
_exptl_crystal_colour Colorless
_exptl_crystal_density_diffrn 1.344
_exptl_crystal_density_meas 0
_exptl_crystal_description Block
_exptl_crystal_F_000 436
_exptl_crystal_size_max 0.48
_exptl_crystal_size_mid 0.40
_exptl_crystal_size_min 0.30
_refine_diff_density_max 0.832
_refine_diff_density_min -0.303
_refine_diff_density_rms 0.048
_refine_ls_extinction_method none
_refine_ls_goodness_of_fit_ref 1.022
_refine_ls_hydrogen_treatment mixed
_refine_ls_matrix_type full
_refine_ls_number_parameters 271
_refine_ls_number_reflns 4882
_refine_ls_number_restraints 0
_refine_ls_restrained_S_all 1.022
_refine_ls_R_factor_all 0.0675
_refine_ls_R_factor_gt 0.0521
_refine_ls_shift/su_max 0.000
_refine_ls_shift/su_mean 0.000
_refine_ls_structure_factor_coef Fsqd
_refine_ls_weighting_details 'calc w=1/[\s^2^(Fo^2^)+(0.0542P)^2^+0.7259P] where P=(Fo^2^+2Fc^2^)/3'
_refine_ls_weighting_scheme calc
_refine_ls_wR_factor_gt 0.1237
_refine_ls_wR_factor_ref 0.1310
_reflns_number_gt 3902
_reflns_number_total 4882
_reflns_threshold_expression >2sigma(I)
_cod_data_source_file ja0399066si20040113_120823.cif
_cod_data_source_block asd
_cod_database_code 4112245

loop_
_symmetry_equiv_pos_as_xyz
'x, y, z'
'-x, -y, -z'

loop_
_atom_site_label
_atom_site_type_symbol
_atom_site_fract_x
_atom_site_fract_y
_atom_site_fract_z
_atom_site_U_iso_or_equiv
_atom_site_adp_type
_atom_site_occupancy
_atom_site_symmetry_multiplicity
_atom_site_calc_flag
_atom_site_refinement_flags
S1 S 0.51314(6) 0.56272(5) 0.27932(4) 0.03733(15) Uani 1 1 d .
C1 C 0.3248(2) 0.58446(18) 0.32337(15) 0.0301(4) Uani 1 1 d .
O1 O 0.6216(2) 0.62617(17) 0.07873(13) 0.0542(4) Uani 1 1 d .
H1A H 0.5727 0.5559 0.0942 0.081 Uiso 1 1 calc R
O2 O 0.4707(2) 0.46200(16) 0.18216(14) 0.0537(4) Uani 1 1 d .
C26 C 0.6344(2) 0.8360(2) 0.34761(15) 0.0322(4) Uani 1 1 d .
H26A H 0.6871 0.8092 0.4070 0.039 Uiso 1 1 calc R
O3 O 0.62422(19) 0.53073(17) 0.36413(15) 0.0528(4) Uani 1 1 d .
C19 C 0.5960(2) 0.7258(2) 0.25327(16) 0.0335(4) Uani 1 1 d .
C22 C 0.6689(2) 0.9852(2) 0.14143(15) 0.0355(4) Uani 1 1 d .
C7 C 0.3583(2) 1.0749(2) 0.32499(15) 0.0328(4) Uani 1 1 d .
C25 C 0.6077(2) 0.9661(2) 0.36319(15) 0.0326(4) Uani 1 1 d .
H25A H 0.6472 1.0132 0.4315 0.039 Uiso 1 1 calc R
C8 C 0.2401(3) 0.9638(2) 0.33558(17) 0.0392(5) Uani 1 1 d .
H8A H 0.2629 0.8738 0.3231 0.047 Uiso 1 1 calc R
C2 C 0.3273(2) 0.6169(2) 0.42991(16) 0.0345(4) Uani 1 1 d .
H2B H 0.4271 0.6290 0.4774 0.041 Uiso 1 1 calc R
C12 C 0.3203(3) 1.2068(2) 0.34335(16) 0.0361(4) Uani 1 1 d .
H12A H 0.3971 1.2821 0.3357 0.043 Uiso 1 1 calc R
C20 C 0.6405(2) 0.7348(2) 0.15881(17) 0.0373(4) Uani 1 1 d .
C23 C 0.5041(3) 0.9982(2) 0.17736(16) 0.0410(5) Uani 1 1 d .
H23A H 0.4319 0.9076 0.1606 0.049 Uiso 1 1 calc R
H23B H 0.4487 1.0604 0.1396 0.049 Uiso 1 1 calc R
C10 C 0.0540(3) 1.1189(2) 0.38402(16) 0.0373(4) Uani 1 1 d .
H10A H -0.0465 1.1339 0.4044 0.045 Uiso 1 1 calc R
C21 C 0.7221(3) 0.8634(2) 0.13267(16) 0.0377(5) Uani 1 1 d .
H21A H 0.8215 0.8599 0.1073 0.045 Uiso 1 1 calc R
C3 C 0.1787(3) 0.6311(2) 0.46426(17) 0.0391(5) Uani 1 1 d .
H3B H 0.1785 0.6533 0.5355 0.047 Uiso 1 1 calc R
C13 C 0.7689(3) 1.1046(2) 0.10886(14) 0.0344(4) Uani 1 1 d .
C18 C 0.6933(3) 1.2056(2) 0.06588(17) 0.0424(5) Uani 1 1 d .
H18A H 0.5793 1.2050 0.0639 0.051 Uiso 1 1 calc R
C11 C 0.1701(3) 1.2297(2) 0.37293(17) 0.0387(5) Uani 1 1 d .
H11A H 0.1473 1.3197 0.3853 0.046 Uiso 1 1 calc R
C6 C 0.1771(3) 0.5654(2) 0.25156(17) 0.0390(5) Uani 1 1 d .
H6A H 0.1771 0.5438 0.1802 0.047 Uiso 1 1 calc R
C14 C 0.9423(3) 1.1148(2) 0.11650(16) 0.0381(5) Uani 1 1 d .
H14A H 0.9961 1.0513 0.1476 0.046 Uiso 1 1 calc R
C9 C 0.0890(3) 0.9853(2) 0.36449(17) 0.0398(5) Uani 1 1 d .
H9A H 0.0110 0.9100 0.3708 0.048 Uiso 1 1 calc R
C4 C 0.0310(3) 0.6126(2) 0.39405(19) 0.0426(5) Uani 1 1 d .
H4A H -0.0682 0.6228 0.4180 0.051 Uiso 1 1 calc R
C15 C 1.0356(3) 1.2178(2) 0.07866(17) 0.0443(5) Uani 1 1 d .
H15A H 1.1511 1.2236 0.0852 0.053 Uiso 1 1 calc R
C24 C 0.5272(3) 1.0533(2) 0.29384(16) 0.0371(4) Uani 1 1 d .
H24A H 0.5997 1.1450 0.3083 0.044 Uiso 1 1 calc R
C16 C 0.9574(3) 1.3117(2) 0.03131(18) 0.0487(6) Uani 1 1 d .
H16A H 1.0192 1.3781 0.0029 0.058 Uiso 1 1 calc R
C17 C 0.7871(3) 1.3070(2) 0.02613(19) 0.0507(6) Uani 1 1 d .
H17A H 0.7348 1.3720 -0.0041 0.061 Uiso 1 1 calc R
C5 C 0.0294(3) 0.5790(2) 0.2879(2) 0.0470(5) Uani 1 1 d .
H5A H -0.0711 0.5654 0.2408 0.056 Uiso 1 1 calc R

loop_
_atom_site_aniso_label
_atom_site_aniso_U_11
_atom_site_aniso_U_22
_atom_site_aniso_U_33
_atom_site_aniso_U_23
_atom_site_aniso_U_13
_atom_site_aniso_U_12
S1 0.0340(3) 0.0317(3) 0.0549(3) 0.0177(2) 0.0211(2) 0.00929(19)
C1 0.0270(9) 0.0258(9) 0.0409(10) 0.0121(8) 0.0117(8) 0.0035(7)
O1 0.0707(11) 0.0462(9) 0.0521(10) 0.0090(8) 0.0319(9) 0.0094(8)
O2 0.0662(11) 0.0326(8) 0.0682(11) 0.0045(7) 0.0369(9) 0.0070(7)
C26 0.0234(9) 0.0426(11) 0.0343(10) 0.0169(8) 0.0080(7) 0.0041(7)
O3 0.0329(8) 0.0555(10) 0.0849(13) 0.0423(9) 0.0182(8) 0.0157(7)
C19 0.0318(9) 0.0317(9) 0.0424(11) 0.0140(8) 0.0154(8) 0.0056(7)
C22 0.0327(10) 0.0510(12) 0.0291(9) 0.0163(9) 0.0124(8) 0.0107(8)
C7 0.0382(10) 0.0364(10) 0.0290(9) 0.0109(8) 0.0129(8) 0.0111(8)
C25 0.0318(10) 0.0383(10) 0.0276(9) 0.0067(8) 0.0083(7) 0.0018(8)
C8 0.0480(12) 0.0284(10) 0.0463(12) 0.0102(9) 0.0160(9) 0.0122(8)
C2 0.0311(10) 0.0337(10) 0.0397(11) 0.0118(8) 0.0069(8) 0.0034(8)
C12 0.0381(10) 0.0315(10) 0.0409(11) 0.0100(8) 0.0129(8) 0.0035(8)
C20 0.0340(10) 0.0408(11) 0.0431(11) 0.0145(9) 0.0137(9) 0.0114(8)
C23 0.0350(11) 0.0564(13) 0.0378(11) 0.0166(10) 0.0120(9) 0.0139(9)
C10 0.0341(10) 0.0408(11) 0.0408(11) 0.0089(9) 0.0138(8) 0.0103(8)
C21 0.0339(10) 0.0477(12) 0.0386(11) 0.0171(9) 0.0179(8) 0.0086(9)
C3 0.0440(12) 0.0340(10) 0.0436(12) 0.0090(9) 0.0198(9) 0.0063(8)
C13 0.0419(11) 0.0396(11) 0.0255(9) 0.0086(8) 0.0123(8) 0.0103(8)
C18 0.0481(12) 0.0433(12) 0.0399(11) 0.0113(9) 0.0112(9) 0.0139(10)
C11 0.0427(11) 0.0286(10) 0.0472(12) 0.0046(9) 0.0146(9) 0.0097(8)
C6 0.0362(10) 0.0420(11) 0.0383(11) 0.0100(9) 0.0053(8) 0.0036(8)
C14 0.0407(11) 0.0436(11) 0.0352(10) 0.0139(9) 0.0141(9) 0.0089(9)
C9 0.0387(11) 0.0340(10) 0.0483(12) 0.0142(9) 0.0111(9) 0.0012(8)
C4 0.0313(10) 0.0357(11) 0.0663(15) 0.0140(10) 0.0203(10) 0.0066(8)
C15 0.0454(12) 0.0453(12) 0.0418(12) 0.0089(10) 0.0137(10) -0.0003(9)
C24 0.0352(10) 0.0412(11) 0.0396(11) 0.0124(9) 0.0148(8) 0.0080(8)
C16 0.0659(15) 0.0354(11) 0.0442(12) 0.0116(10) 0.0150(11) -0.0026(10)
C17 0.0689(16) 0.0377(12) 0.0485(13) 0.0152(10) 0.0086(11) 0.0137(11)
C5 0.0271(10) 0.0501(13) 0.0608(15) 0.0122(11) 0.0005(9) 0.0031(9)

loop_
_atom_type_symbol
_atom_type_description
_atom_type_scat_dispersion_real
_atom_type_scat_dispersion_imag
_atom_type_scat_source
C C 0.0033 0.0016 'International Tables Vol C Tables 4.2.6.8 and 6.1.1.4'
H H 0.0000 0.0000 'International Tables Vol C Tables 4.2.6.8 and 6.1.1.4'
O O 0.0106 0.0060 'International Tables Vol C Tables 4.2.6.8 and 6.1.1.4'
S S 0.1246 0.1234 'International Tables Vol C Tables 4.2.6.8 and 6.1.1.4'

loop_
_geom_angle_atom_site_label_1
_geom_angle_atom_site_label_2
_geom_angle_atom_site_label_3
_geom_angle
O3 S1 O2 117.55(11)
O3 S1 C1 107.25(9)
O2 S1 C1 107.63(10)
O3 S1 C19 109.25(10)
O2 S1 C19 108.89(10)
C1 S1 C19 105.63(9)
C6 C1 C2 121.39(18)
C6 C1 S1 119.67(15)
C2 C1 S1 118.92(15)
C25 C26 C19 131.79(18)
C20 C19 C26 127.01(18)
C20 C19 S1 119.93(16)
C26 C19 S1 112.25(13)
C21 C22 C13 118.79(17)
C21 C22 C23 120.01(19)
C13 C22 C23 121.09(18)
C12 C7 C8 118.06(18)
C12 C7 C24 120.11(17)
C8 C7 C24 121.83(17)
C26 C25 C24 133.52(19)
C9 C8 C7 121.03(18)
C3 C2 C1 118.76(19)
C7 C12 C11 121.43(18)
O1 C20 C19 124.88(19)
O1 C20 C21 111.12(17)
C19 C20 C21 123.95(19)
C22 C23 C24 112.50(17)
C11 C10 C9 119.35(18)
C22 C21 C20 126.78(18)
C4 C3 C2 120.6(2)
C14 C13 C18 117.78(19)
C14 C13 C22 120.22(18)
C18 C13 C22 121.93(19)
C17 C18 C13 120.6(2)
C10 C11 C12 120.08(18)
C1 C6 C5 118.8(2)
C15 C14 C13 121.2(2)
C10 C9 C8 120.05(19)
C3 C4 C5 120.31(19)
C16 C15 C14 120.1(2)
C25 C24 C23 115.47(17)
C25 C24 C7 108.73(15)
C23 C24 C7 110.50(17)
C15 C16 C17 119.8(2)
C16 C17 C18 120.3(2)
C4 C5 C6 120.1(2)

loop_
_geom_bond_atom_site_label_1
_geom_bond_atom_site_label_2
_geom_bond_distance
S1 O3 1.4359(17)
S1 O2 1.4508(18)
S1 C1 1.7605(18)
S1 C19 1.7606(19)
C1 C6 1.385(3)
C1 C2 1.386(3)
O1 C20 1.352(3)
C26 C25 1.325(3)
C26 C19 1.475(3)
C19 C20 1.362(3)
C22 C21 1.334(3)
C22 C13 1.494(3)
C22 C23 1.515(3)
C7 C12 1.377(3)
C7 C8 1.393(3)
C7 C24 1.537(3)
C25 C24 1.499(3)
C8 C9 1.386(3)
C2 C3 1.381(3)
C12 C11 1.386(3)
C20 C21 1.463(3)
C23 C24 1.517(3)
C10 C11 1.382(3)
C10 C9 1.384(3)
C3 C4 1.374(3)
C13 C14 1.396(3)
C13 C18 1.398(3)
C18 C17 1.390(3)
C6 C5 1.386(3)
C14 C15 1.385(3)
C4 C5 1.383(3)
C15 C16 1.378(3)
C16 C17 1.381(4)
